data_4504369
loop_
_publ_author_name
'Kam, Kinson C.'
'Young, Karen L. M.'
'Cheetham, Anthony K.'

_publ_section_title
;
 Chemical and Structural Diversity in Chiral Magnesium Tartrates and their
 Racemic andMesoAnalogues
;
_journal_issue 8
_journal_name_full 'Crystal Growth &amp; Design'
_journal_page_first 1522
_journal_paper_doi 10.1021/cg070388a
_journal_volume 7
_journal_year 2007
_chemical_formula_sum 'C4 H8 Mg O8'
_chemical_formula_weight 208.41
_chemical_name_systematic
; 
 ? 
;
_space_group_IT_number 13
_symmetry_cell_setting monoclinic
_symmetry_space_group_name_Hall '-P 2yc'
_symmetry_space_group_name_H-M 'P 1 2/c 1'
_atom_sites_solution_hydrogens geom
_atom_sites_solution_primary direct
_atom_sites_solution_secondary difmap
_audit_creation_method SHELXL-97
_cell_angle_alpha 90.00
_cell_angle_beta 111.529(5)
_cell_angle_gamma 90.00
_cell_formula_units_Z 4
_cell_length_a 10.815(4)
_cell_length_b 7.332(2)
_cell_length_c 10.033(3)
_cell_measurement_temperature 273(2)
_cell_volume 740.1(4)
_computing_structure_refinement 'SHELXL-97 (Sheldrick, 1997)'
_computing_structure_solution 'SHELXS-97 (Sheldrick, 1990)'
_diffrn_ambient_temperature 273(2)
_diffrn_measured_fraction_theta_full 0.922
_diffrn_measured_fraction_theta_max 0.922
_diffrn_measurement_device_type 'CCD area detector'
_diffrn_measurement_method 'Omega scan'
_diffrn_radiation_monochromator graphite
_diffrn_radiation_source 'fine-focus sealed tube'
_diffrn_radiation_type MoK\a
_diffrn_radiation_wavelength 0.71073
_diffrn_reflns_av_R_equivalents 0.0357
_diffrn_reflns_av_sigmaI/netI 0.0323
_diffrn_reflns_limit_h_max 13
_diffrn_reflns_limit_h_min -13
_diffrn_reflns_limit_k_max 9
_diffrn_reflns_limit_k_min -9
_diffrn_reflns_limit_l_max 12
_diffrn_reflns_limit_l_min -12
_diffrn_reflns_number 5745
_diffrn_reflns_theta_full 27.38
_diffrn_reflns_theta_max 27.38
_diffrn_reflns_theta_min 2.02
_exptl_absorpt_coefficient_mu 0.257
_exptl_absorpt_correction_type multi-scan
_exptl_absorpt_process_details SADABS
_exptl_crystal_colour colorless
_exptl_crystal_density_diffrn 1.871
_exptl_crystal_density_method 'not measured'
_exptl_crystal_description cube
_exptl_crystal_F_000 432
_exptl_crystal_size_max 0.2
_exptl_crystal_size_mid 0.2
_exptl_crystal_size_min 0.15
_refine_diff_density_max 0.406
_refine_diff_density_min -0.287
_refine_diff_density_rms 0.082
_refine_ls_extinction_method none
_refine_ls_goodness_of_fit_ref 1.056
_refine_ls_hydrogen_treatment mixed
_refine_ls_matrix_type full
_refine_ls_number_parameters 150
_refine_ls_number_reflns 1551
_refine_ls_number_restraints 0
_refine_ls_restrained_S_all 1.056
_refine_ls_R_factor_all 0.0548
_refine_ls_R_factor_gt 0.0442
_refine_ls_shift/su_max 0.000
_refine_ls_shift/su_mean 0.000
_refine_ls_structure_factor_coef Fsqd
_refine_ls_weighting_details 'calc w=1/[\s^2^(Fo^2^)+(0.0763P)^2^+0.4994P] where P=(Fo^2^+2Fc^2^)/3'
_refine_ls_weighting_scheme calc
_refine_ls_wR_factor_gt 0.1179
_refine_ls_wR_factor_ref 0.1271
_reflns_number_gt 1274
_reflns_number_total 1551
_reflns_threshold_expression >2sigma(I)
_cod_data_source_file cg070388asi20070423_072236.cif
_cod_data_source_block 2-MgDL125-150
_cod_original_cell_volume 740.0(4)
_cod_original_sg_symbol_H-M P2/c
_cod_database_code 4504369

loop_
_symmetry_equiv_pos_as_xyz
'x, y, z'
'-x, y, -z+1/2'
'-x, -y, -z'
'x, -y, z-1/2'

loop_
_atom_site_label
_atom_site_type_symbol
_atom_site_fract_x
_atom_site_fract_y
_atom_site_fract_z
_atom_site_U_iso_or_equiv
_atom_site_adp_type
_atom_site_occupancy
_atom_site_symmetry_multiplicity
_atom_site_calc_flag
C1 C 0.8581(2) 1.0005(3) 0.0639(2) 0.0190(5) Uani 1 1 d
C2 C 0.9236(2) 0.9756(3) 0.2261(2) 0.0177(5) Uani 1 1 d
C3 C 0.6468(2) 0.5601(3) 0.3143(2) 0.0205(5) Uani 1 1 d
C4 C 0.5738(2) 0.7398(3) 0.2590(2) 0.0187(5) Uani 1 1 d
H2 H 0.898(2) 1.068(4) 0.273(3) 0.021(6) Uiso 1 1 d
H3 H 0.871(3) 0.810(5) 0.343(4) 0.049(9) Uiso 1 1 d
H4 H 0.615(2) 0.829(3) 0.329(3) 0.014(5) Uiso 1 1 d
H6 H 0.593(3) 0.887(5) 0.127(3) 0.026(8) Uiso 1 1 d
H71 H 0.899(3) 0.401(6) 0.075(4) 0.046(10) Uiso 1 1 d
H72 H 0.955(9) 0.525(11) 0.165(8) 0.21(5) Uiso 1 1 d
H81 H 0.569(5) 0.217(7) 0.079(5) 0.082(14) Uiso 1 1 d
H82 H 0.660(4) 0.190(6) 0.219(5) 0.073(14) Uiso 1 1 d
Mg Mg 0.74811(7) 0.64989(10) 0.09243(7) 0.0197(2) Uani 1 1 d
O1 O 0.78780(15) 0.8744(2) -0.00965(16) 0.0251(4) Uani 1 1 d
O2 O 0.88087(16) 1.1497(2) 0.01544(17) 0.0248(4) Uani 1 1 d
O3 O 0.87819(15) 0.8090(2) 0.26231(16) 0.0215(4) Uani 1 1 d
O4 O 0.71966(15) 0.4981(2) 0.25264(17) 0.0244(4) Uani 1 1 d
O5 O 0.62848(16) 0.4900(2) 0.41952(18) 0.0282(4) Uani 1 1 d
O6 O 0.58941(15) 0.7868(2) 0.12745(17) 0.0214(4) Uani 1 1 d
O7 O 0.91309(18) 0.4967(3) 0.1007(2) 0.0292(4) Uani 1 1 d
O8 O 0.6191(3) 0.1416(3) 0.1494(3) 0.0554(7) Uani 1 1 d

loop_
_atom_site_aniso_label
_atom_site_aniso_U_11
_atom_site_aniso_U_22
_atom_site_aniso_U_33
_atom_site_aniso_U_23
_atom_site_aniso_U_13
_atom_site_aniso_U_12
C1 0.0222(10) 0.0207(10) 0.0163(10) 0.0013(8) 0.0096(8) 0.0039(8)
C2 0.0225(11) 0.0170(10) 0.0154(10) -0.0010(8) 0.0089(9) -0.0010(8)
C3 0.0195(10) 0.0210(11) 0.0189(10) 0.0011(9) 0.0048(8) -0.0019(8)
C4 0.0213(11) 0.0210(11) 0.0147(10) 0.0002(9) 0.0078(8) 0.0000(8)
Mg 0.0224(4) 0.0197(4) 0.0182(4) -0.0014(3) 0.0088(3) -0.0019(3)
O1 0.0306(8) 0.0250(8) 0.0175(8) -0.0012(6) 0.0063(7) -0.0050(6)
O2 0.0365(9) 0.0200(8) 0.0188(8) 0.0023(6) 0.0113(7) -0.0006(6)
O3 0.0274(8) 0.0239(8) 0.0144(7) 0.0004(6) 0.0091(6) -0.0053(6)
O4 0.0285(8) 0.0224(8) 0.0261(9) 0.0040(6) 0.0144(7) 0.0037(6)
O5 0.0281(8) 0.0347(10) 0.0239(8) 0.0136(7) 0.0120(7) 0.0070(7)
O6 0.0259(8) 0.0201(9) 0.0208(8) 0.0030(7) 0.0116(6) 0.0000(6)
O7 0.0284(9) 0.0239(10) 0.0340(10) -0.0087(8) 0.0099(8) -0.0006(7)
O8 0.0642(15) 0.0255(11) 0.0568(15) -0.0064(11) -0.0010(12) 0.0003(10)

loop_
_atom_type_symbol
_atom_type_description
_atom_type_scat_dispersion_real
_atom_type_scat_dispersion_imag
_atom_type_scat_source
C C 0.0033 0.0016 'International Tables Vol C Tables 4.2.6.8 and 6.1.1.4'
H H 0.0000 0.0000 'International Tables Vol C Tables 4.2.6.8 and 6.1.1.4'
O O 0.0106 0.0060 'International Tables Vol C Tables 4.2.6.8 and 6.1.1.4'
Mg Mg 0.0486 0.0363 'International Tables Vol C Tables 4.2.6.8 and 6.1.1.4'

loop_
_geom_angle_atom_site_label_1
_geom_angle_atom_site_label_2
_geom_angle_atom_site_label_3
_geom_angle
_geom_angle_site_symmetry_1
_geom_angle_site_symmetry_3
O1 C1 O2 125.3(2) . .
O1 C1 C2 118.92(19) . .
O2 C1 C2 115.81(19) . .
O3 C2 C1 107.95(16) . .
O3 C2 C2 110.72(13) . 2_755
C1 C2 C2 110.9(2) . 2_755
O3 C2 H2 107.9(16) . .
C1 C2 H2 110.1(16) . .
C2 C2 H2 109.2(16) 2_755 .
O4 C3 O5 126.1(2) . .
O4 C3 C4 117.84(19) . .
O5 C3 C4 116.01(19) . .
O6 C4 C3 108.78(17) . .
O6 C4 C4 111.1(2) . 2_655
C3 C4 C4 114.61(13) . 2_655
O6 C4 H4 109.9(14) . .
C3 C4 H4 106.6(14) . .
C4 C4 H4 105.7(14) 2_655 .
O5 Mg O1 99.37(7) 4_565 .
O5 Mg O4 99.38(8) 4_565 .
O1 Mg O4 158.63(7) . .
O5 Mg O7 91.72(8) 4_565 .
O1 Mg O7 96.81(8) . .
O4 Mg O7 92.78(8) . .
O5 Mg O3 175.46(7) 4_565 .
O1 Mg O3 76.26(7) . .
O4 Mg O3 85.13(7) . .
O7 Mg O3 87.61(8) . .
O5 Mg O6 94.59(7) 4_565 .
O1 Mg O6 91.88(7) . .
O4 Mg O6 76.48(7) . .
O7 Mg O6 168.30(8) . .
O3 Mg O6 86.85(7) . .
O5 Mg H72 108(2) 4_565 .
O1 Mg H72 97(2) . .
O4 Mg H72 87(2) . .
O7 Mg H72 16.9(19) . .
O3 Mg H72 71(2) . .
O6 Mg H72 154(2) . .
C1 O1 Mg 119.22(14) . .
C2 O3 Mg 117.38(13) . .
C2 O3 H3 114(2) . .
Mg O3 H3 121(2) . .
C3 O4 Mg 119.26(14) . .
C3 O5 Mg 132.96(15) . 4_566
C4 O6 Mg 114.43(13) . .
C4 O6 H6 105(2) . .
Mg O6 H6 115(2) . .
Mg O7 H71 116(3) . .
Mg O7 H72 98(8) . .
H71 O7 H72 127(7) . .
H81 O8 H82 114(4) . .

loop_
_geom_bond_atom_site_label_1
_geom_bond_atom_site_label_2
_geom_bond_distance
_geom_bond_site_symmetry_2
C1 O1 1.251(3) .
C1 O2 1.258(3) .
C1 C2 1.528(3) .
C2 O3 1.413(3) .
C2 C2 1.542(4) 2_755
C2 H2 0.92(3) .
C3 O4 1.252(3) .
C3 O5 1.253(3) .
C3 C4 1.532(3) .
C4 O6 1.432(3) .
C4 C4 1.540(4) 2_655
C4 H4 0.94(3) .
Mg O5 2.0218(17) 4_565
Mg O1 2.0652(18) .
Mg O4 2.0687(18) .
Mg O7 2.084(2) .
Mg O3 2.1177(17) .
Mg O6 2.1261(18) .
Mg H72 2.28(9) .
O3 H3 0.84(4) .
O5 Mg 2.0218(17) 4_566
O6 H6 0.73(3) .
O7 H71 0.74(4) .
O7 H72 0.67(8) .
O8 H81 0.90(5) .
O8 H82 0.77(4) .

loop_
_geom_torsion_atom_site_label_1
_geom_torsion_atom_site_label_2
_geom_torsion_atom_site_label_3
_geom_torsion_atom_site_label_4
_geom_torsion
_geom_torsion_site_symmetry_1
_geom_torsion_site_symmetry_4
O1 C1 C2 O3 -5.2(3) . .
O2 C1 C2 O3 174.97(18) . .
O1 C1 C2 C2 116.21(17) . 2_755
O2 C1 C2 C2 -63.58(19) . 2_755
O4 C3 C4 O6 9.3(3) . .
O5 C3 C4 O6 -171.58(18) . .
O4 C3 C4 C4 134.3(2) . 2_655
O5 C3 C4 C4 -46.6(3) . 2_655
O2 C1 O1 Mg -174.22(17) . .
C2 C1 O1 Mg 6.0(2) . .
O5 Mg O1 C1 177.76(15) 4_565 .
O4 Mg O1 C1 26.7(3) . .
O7 Mg O1 C1 -89.36(17) . .
O3 Mg O1 C1 -3.51(15) . .
O6 Mg O1 C1 82.79(16) . .
C1 C2 O3 Mg 2.2(2) . .
C2 C2 O3 Mg -119.37(19) 2_755 .
O5 Mg O3 C2 16.2(10) 4_565 .
O1 Mg O3 C2 0.28(14) . .
O4 Mg O3 C2 -169.12(15) . .
O7 Mg O3 C2 97.88(15) . .
O6 Mg O3 C2 -92.44(15) . .
O5 C3 O4 Mg -174.42(17) . .
C4 C3 O4 Mg 4.6(2) . .
O5 Mg O4 C3 -103.95(16) 4_565 .
O1 Mg O4 C3 47.1(3) . .
O7 Mg O4 C3 163.84(17) . .
O3 Mg O4 C3 76.48(17) . .
O6 Mg O4 C3 -11.45(16) . .
O4 C3 O5 Mg 35.2(4) . 4_566
C4 C3 O5 Mg -143.82(16) . 4_566
C3 C4 O6 Mg -18.1(2) . .
C4 C4 O6 Mg -145.17(8) 2_655 .
O5 Mg O6 C4 114.81(15) 4_565 .
O1 Mg O6 C4 -145.63(14) . .
O4 Mg O6 C4 16.25(14) . .
O7 Mg O6 C4 -7.6(5) . .
O3 Mg O6 C4 -69.50(15) . .
